data_4303293
loop_
_publ_author_name
'Richard D. Adams'
'William C. Pearl'

_publ_section_title
;
Rhenium-Bismuth Carbonyl Cluster Compounds
;
_journal_name_full 'Inorganic Chemistry'
_journal_page_first 9519
_journal_page_last 9525
_journal_paper_doi 10.1021/ic901176x
_journal_volume 48
_journal_year 2009
_chemical_formula_sum 'C64 H42 Bi4 O16 Re4'
_chemical_formula_weight 2647.70
_chemical_name_systematic
; 

 ? 

;
_space_group_IT_number 2
_symmetry_cell_setting triclinic
_symmetry_space_group_name_Hall '-P 1'
_symmetry_space_group_name_H-M 'P -1'
_atom_sites_solution_hydrogens geom
_atom_sites_solution_primary direct
_atom_sites_solution_secondary difmap
_audit_creation_method SHELXL-97
_cell_angle_alpha 80.0650(10)
_cell_angle_beta 86.825(2)
_cell_angle_gamma 69.4510(10)
_cell_formula_units_Z 1
_cell_length_a 9.8726(7)
_cell_length_b 11.2785(8)
_cell_length_c 16.2085(11)
_cell_measurement_reflns_used 5250
_cell_measurement_temperature 150(2)
_cell_measurement_theta_max 28.31
_cell_measurement_theta_min 2.38
_cell_volume 1664.6(2)
_computing_cell_refinement 'SAINT+  V6.45 (Bruker, 2003)'
_computing_data_collection 'SMART V5.632 (Bruker, 2005)'
_computing_data_reduction 'SAINT+  V6.45'
_computing_molecular_graphics 'SHELXTL V6.1 (Sheldrick, 2000)'
_computing_publication_material 'SHELXTL V6.1'
_computing_structure_refinement 'SHELXL-97 (Sheldrick, 1997)'
_computing_structure_solution 'SHELXS-97 (Sheldrick, 1990)'
_diffrn_ambient_temperature 150(2)
_diffrn_measured_fraction_theta_full 0.997
_diffrn_measured_fraction_theta_max 0.997
_diffrn_measurement_device_type 'Bruker SMART APEX CCD diffractometer'
_diffrn_measurement_method 'omega scans'
_diffrn_radiation_monochromator graphite
_diffrn_radiation_source 'fine-focus sealed tube'
_diffrn_radiation_type MoK\a
_diffrn_radiation_wavelength 0.71073
_diffrn_reflns_av_R_equivalents 0.0437
_diffrn_reflns_av_sigmaI/netI 0.0439
_diffrn_reflns_limit_h_max 13
_diffrn_reflns_limit_h_min -13
_diffrn_reflns_limit_k_max 15
_diffrn_reflns_limit_k_min -15
_diffrn_reflns_limit_l_max 21
_diffrn_reflns_limit_l_min -21
_diffrn_reflns_number 26992
_diffrn_reflns_theta_full 28.34
_diffrn_reflns_theta_max 28.34
_diffrn_reflns_theta_min 1.28
_diffrn_standards_decay_% <1
_exptl_absorpt_coefficient_mu 17.835
_exptl_absorpt_correction_T_max 1.000
_exptl_absorpt_correction_T_min 0.307
_exptl_absorpt_correction_type multi-scan
_exptl_absorpt_process_details '(SADABS, Bruker, 1997)'
_exptl_crystal_colour yellow
_exptl_crystal_density_diffrn 2.641
_exptl_crystal_density_method 'not measured'
_exptl_crystal_description plate
_exptl_crystal_F_000 1186
_exptl_crystal_size_max 0.22
_exptl_crystal_size_mid 0.16
_exptl_crystal_size_min 0.06
_refine_diff_density_max 1.503
_refine_diff_density_min -1.180
_refine_diff_density_rms 0.204
_refine_ls_extinction_method none
_refine_ls_goodness_of_fit_ref 1.017
_refine_ls_hydrogen_treatment mixed
_refine_ls_matrix_type full
_refine_ls_number_parameters 397
_refine_ls_number_reflns 8282
_refine_ls_number_restraints 0
_refine_ls_restrained_S_all 1.017
_refine_ls_R_factor_all 0.0315
_refine_ls_R_factor_gt 0.0259
_refine_ls_shift/su_max 0.003
_refine_ls_shift/su_mean 0.000
_refine_ls_structure_factor_coef Fsqd
_refine_ls_weighting_details 'calc w=1/[\s^2^(Fo^2^)+(0.0228P)^2^+0.0000P] where P=(Fo^2^+2Fc^2^)/3'
_refine_ls_weighting_scheme calc
_refine_ls_wR_factor_gt 0.0573
_refine_ls_wR_factor_ref 0.0594
_reflns_number_gt 7324
_reflns_number_total 8282
_reflns_threshold_expression >2sigma(I)
_cod_data_source_file ic901176x_si_001_6.cif
_cod_data_source_block p-1
_cod_depositor_comments
;
The following automatic conversions were performed:
'_symmetry_cell_setting' value 'Triclinic' changed to 'triclinic'
according to '/home/saulius/struct/CIF-dictionaries/cif_core.dic'
dictionary named 'cif_core.dic' version 2.4.1 from
2010-06-29.

'_exptl_absorpt_correction_type' value 'Multi-scan' changed
to 'multi-scan' according to
'/home/saulius/struct/CIF-dictionaries/cif_core.dic' dictionary named
'cif_core.dic' version 2.4.1 from 2010-06-29.

Automatic conversion script
Id: cif_fix_enum 1527 2010-12-29 10:47:43Z saulius 
;
_cod_database_code 4303293

loop_
_symmetry_equiv_pos_as_xyz
'x, y, z'
'-x, -y, -z'

loop_
_atom_site_label
_atom_site_type_symbol
_atom_site_fract_x
_atom_site_fract_y
_atom_site_fract_z
_atom_site_U_iso_or_equiv
_atom_site_adp_type
_atom_site_occupancy
_atom_site_symmetry_multiplicity
_atom_site_calc_flag
_atom_site_refinement_flags
_atom_site_disorder_assembly
_atom_site_disorder_group
Re1 Re 0.697461(19) 0.666357(16) 0.585329(12) 0.01988(5) Uani 1 1 d . . .
Re2 Re 0.237053(19) 1.007913(17) 0.659783(12) 0.02109(5) Uani 1 1 d . . .
Bi1 Bi 0.491653(17) 0.788668(15) 0.702997(11) 0.01929(5) Uani 1 1 d . . .
Bi2 Bi 0.397842(17) 1.110085(15) 0.536410(11) 0.01842(5) Uani 1 1 d . . .
O11 O 0.9491(4) 0.7566(4) 0.6244(3) 0.0439(11) Uani 1 1 d . . .
O12 O 0.8675(4) 0.5217(4) 0.4462(3) 0.0398(10) Uani 1 1 d . . .
O13 O 0.8216(5) 0.4327(3) 0.7230(3) 0.0428(10) Uani 1 1 d . . .
O14 O 0.4267(4) 0.5978(3) 0.5513(3) 0.0345(9) Uani 1 1 d . . .
O21 O 0.3369(5) 1.1390(4) 0.7880(3) 0.0429(10) Uani 1 1 d . . .
O22 O 0.0781(4) 0.8918(4) 0.8022(3) 0.0445(11) Uani 1 1 d . . .
O23 O 0.1565(4) 0.8751(4) 0.5255(3) 0.0447(11) Uani 1 1 d . . .
O24 O -0.0258(4) 1.2515(4) 0.6028(3) 0.0459(11) Uani 1 1 d . . .
C11 C 0.8560(5) 0.7251(5) 0.6106(4) 0.0293(12) Uani 1 1 d . . .
C12 C 0.8080(5) 0.5753(5) 0.4991(4) 0.0291(12) Uani 1 1 d . . .
C13 C 0.7718(6) 0.5188(5) 0.6725(4) 0.0300(12) Uani 1 1 d . . .
C14 C 0.5274(5) 0.6210(4) 0.5619(3) 0.0251(11) Uani 1 1 d . . .
C21 C 0.3022(6) 1.0920(5) 0.7403(3) 0.0295(12) Uani 1 1 d . . .
C22 C 0.1374(5) 0.9337(5) 0.7485(4) 0.0310(12) Uani 1 1 d . . .
C23 C 0.1869(5) 0.9216(5) 0.5752(4) 0.0272(11) Uani 1 1 d . . .
C24 C 0.0709(6) 1.1605(5) 0.6244(4) 0.0313(12) Uani 1 1 d . . .
C25 C 0.5897(6) 0.8031(4) 0.8201(3) 0.0265(11) Uani 1 1 d . . .
C26 C 0.7354(6) 0.7765(5) 0.8297(4) 0.0384(14) Uani 1 1 d . . .
H26 H 0.7997 0.7487 0.7854 0.046 Uiso 1 1 calc R . .
C27 C 0.7895(7) 0.7897(6) 0.9036(4) 0.0478(17) Uani 1 1 d . . .
H27 H 0.8900 0.7734 0.9091 0.057 Uiso 1 1 calc R . .
C28 C 0.6976(8) 0.8265(6) 0.9687(4) 0.0507(18) Uani 1 1 d . . .
H28 H 0.7343 0.8364 1.0191 0.061 Uiso 1 1 calc R . .
C29 C 0.5500(7) 0.8492(5) 0.9606(4) 0.0406(14) Uani 1 1 d . . .
H29 H 0.4865 0.8714 1.0062 0.049 Uiso 1 1 calc R . .
C30 C 0.4977(6) 0.8392(5) 0.8867(3) 0.0325(12) Uani 1 1 d . . .
H30 H 0.3969 0.8572 0.8807 0.039 Uiso 1 1 calc R . .
C31 C 0.4149(5) 0.6300(4) 0.7670(3) 0.0247(10) Uani 1 1 d . . .
C32 C 0.4912(6) 0.5448(4) 0.8349(3) 0.0287(11) Uani 1 1 d . . .
H32 H 0.5746 0.5552 0.8546 0.034 Uiso 1 1 calc R . .
C33 C 0.4480(7) 0.4445(5) 0.8747(4) 0.0376(14) Uani 1 1 d . . .
H33 H 0.5005 0.3871 0.9215 0.045 Uiso 1 1 calc R . .
C34 C 0.3280(7) 0.4301(5) 0.8449(4) 0.0432(15) Uani 1 1 d . . .
H34 H 0.2984 0.3612 0.8711 0.052 Uiso 1 1 calc R . .
C35 C 0.2496(6) 0.5140(5) 0.7777(4) 0.0385(14) Uani 1 1 d . . .
H35 H 0.1666 0.5030 0.7580 0.046 Uiso 1 1 calc R . .
C36 C 0.2932(5) 0.6149(5) 0.7390(4) 0.0301(12) Uani 1 1 d . . .
H36 H 0.2389 0.6736 0.6932 0.036 Uiso 1 1 calc R . .
C37 C 0.5488(5) 1.1469(4) 0.6186(3) 0.0221(10) Uani 1 1 d . . .
C38 C 0.6666(6) 1.0503(5) 0.6579(4) 0.0374(14) Uani 1 1 d . . .
H38 H 0.6958 0.9673 0.6426 0.045 Uiso 1 1 calc R . .
C39 C 0.7430(7) 1.0718(6) 0.7190(5) 0.0478(18) Uani 1 1 d . . .
H39 H 0.8203 1.0028 0.7477 0.057 Uiso 1 1 calc R . .
C40 C 0.7075(7) 1.1929(6) 0.7385(4) 0.0491(17) Uani 1 1 d . . .
H40 H 0.7620 1.2084 0.7793 0.059 Uiso 1 1 calc R . .
C41 C 0.5913(6) 1.2923(5) 0.6981(4) 0.0346(13) Uani 1 1 d . . .
H41 H 0.5664 1.3765 0.7109 0.042 Uiso 1 1 calc R . .
C42 C 0.5121(5) 1.2689(5) 0.6394(3) 0.0272(11) Uani 1 1 d . . .
H42 H 0.4315 1.3369 0.6128 0.033 Uiso 1 1 calc R . .
C1S C 0.8461(7) 0.4136(7) 0.9751(4) 0.0543(18) Uani 1 1 d . . .
H1S H 0.8075 0.4934 0.9948 0.065 Uiso 1 1 calc R . .
C2S C 0.9429(7) 0.3987(9) 0.9120(5) 0.067(2) Uani 1 1 d . . .
H2S H 0.9730 0.4683 0.8880 0.081 Uiso 1 1 calc R . .
C3S C 0.9973(8) 0.2872(11) 0.8827(5) 0.076(3) Uani 1 1 d . . .
H3S H 1.0647 0.2789 0.8380 0.091 Uiso 1 1 calc R . .
C4S C 0.9554(9) 0.1827(9) 0.9174(6) 0.082(3) Uani 1 1 d . . .
H4S H 0.9939 0.1034 0.8972 0.098 Uiso 1 1 calc R . .
C5S C 0.8568(8) 0.1983(8) 0.9818(5) 0.067(2) Uani 1 1 d . . .
H5S H 0.8258 0.1293 1.0060 0.080 Uiso 1 1 calc R . .
C6S C 0.8038(7) 0.3117(8) 1.0108(5) 0.059(2) Uani 1 1 d . . .
H6S H 0.7372 0.3211 1.0559 0.071 Uiso 1 1 calc R . .

loop_
_atom_site_aniso_label
_atom_site_aniso_U_11
_atom_site_aniso_U_22
_atom_site_aniso_U_33
_atom_site_aniso_U_23
_atom_site_aniso_U_13
_atom_site_aniso_U_12
Re1 0.01922(9) 0.01701(8) 0.02066(11) -0.00471(7) 0.00166(7) -0.00240(7)
Re2 0.01830(9) 0.02209(9) 0.02001(11) -0.00405(7) 0.00469(7) -0.00386(7)
Bi1 0.01911(9) 0.01979(8) 0.01796(10) -0.00402(7) 0.00188(7) -0.00534(6)
Bi2 0.01914(9) 0.01704(8) 0.01784(10) -0.00505(6) 0.00336(7) -0.00419(6)
O11 0.025(2) 0.051(2) 0.063(3) -0.021(2) 0.0025(19) -0.0177(18)
O12 0.032(2) 0.042(2) 0.037(3) -0.0202(19) 0.0067(18) 0.0026(17)
O13 0.060(3) 0.0267(19) 0.036(3) 0.0021(17) -0.016(2) -0.0086(18)
O14 0.034(2) 0.040(2) 0.036(2) -0.0169(18) 0.0051(17) -0.0174(17)
O21 0.054(3) 0.042(2) 0.039(3) -0.022(2) 0.010(2) -0.0188(19)
O22 0.029(2) 0.049(2) 0.043(3) 0.009(2) 0.0109(18) -0.0084(18)
O23 0.048(2) 0.051(3) 0.044(3) -0.012(2) -0.001(2) -0.027(2)
O24 0.033(2) 0.039(2) 0.051(3) -0.006(2) 0.0026(19) 0.0036(17)
C11 0.027(3) 0.026(2) 0.031(3) -0.005(2) -0.001(2) -0.004(2)
C12 0.028(3) 0.023(2) 0.034(3) -0.008(2) -0.002(2) -0.004(2)
C13 0.033(3) 0.024(2) 0.033(3) -0.006(2) -0.004(2) -0.008(2)
C14 0.031(3) 0.017(2) 0.026(3) -0.0073(19) 0.003(2) -0.0059(19)
C21 0.037(3) 0.025(2) 0.021(3) -0.003(2) 0.012(2) -0.007(2)
C22 0.021(2) 0.033(3) 0.030(3) 0.003(2) 0.001(2) -0.002(2)
C23 0.022(2) 0.028(2) 0.031(3) 0.000(2) 0.004(2) -0.011(2)
C24 0.029(3) 0.035(3) 0.026(3) -0.005(2) 0.007(2) -0.008(2)
C25 0.037(3) 0.028(2) 0.015(3) -0.0004(19) -0.005(2) -0.014(2)
C26 0.033(3) 0.049(3) 0.037(4) -0.001(3) -0.008(3) -0.019(3)
C27 0.039(3) 0.068(4) 0.041(4) 0.009(3) -0.018(3) -0.030(3)
C28 0.077(5) 0.052(4) 0.033(4) 0.003(3) -0.025(3) -0.036(3)
C29 0.061(4) 0.036(3) 0.030(4) -0.011(2) 0.004(3) -0.021(3)
C30 0.039(3) 0.036(3) 0.020(3) -0.008(2) -0.002(2) -0.009(2)
C31 0.031(3) 0.021(2) 0.023(3) -0.0070(19) 0.006(2) -0.0093(19)
C32 0.038(3) 0.027(2) 0.022(3) -0.004(2) 0.007(2) -0.013(2)
C33 0.052(4) 0.027(3) 0.031(3) 0.001(2) 0.005(3) -0.015(2)
C34 0.065(4) 0.032(3) 0.041(4) -0.006(3) 0.020(3) -0.029(3)
C35 0.043(3) 0.043(3) 0.039(4) -0.011(3) 0.011(3) -0.027(3)
C36 0.031(3) 0.033(3) 0.030(3) -0.005(2) 0.004(2) -0.015(2)
C37 0.022(2) 0.023(2) 0.021(3) -0.0021(18) 0.0013(19) -0.0075(18)
C38 0.033(3) 0.025(2) 0.051(4) -0.002(2) -0.006(3) -0.007(2)
C39 0.043(3) 0.039(3) 0.062(5) 0.011(3) -0.023(3) -0.019(3)
C40 0.059(4) 0.057(4) 0.042(4) 0.006(3) -0.025(3) -0.036(3)
C41 0.042(3) 0.040(3) 0.030(3) -0.013(2) 0.002(2) -0.020(2)
C42 0.027(2) 0.031(2) 0.025(3) -0.011(2) 0.002(2) -0.008(2)
C1S 0.053(4) 0.071(5) 0.033(4) -0.008(3) -0.001(3) -0.013(3)
C2S 0.044(4) 0.098(6) 0.040(5) 0.002(4) 0.006(3) -0.007(4)
C3S 0.048(4) 0.128(8) 0.029(4) -0.017(5) -0.006(3) 0.000(5)
C4S 0.065(5) 0.088(6) 0.062(6) -0.041(5) -0.029(5) 0.029(5)
C5S 0.064(5) 0.066(5) 0.066(6) -0.019(4) -0.011(4) -0.009(4)
C6S 0.046(4) 0.079(5) 0.047(5) -0.017(4) 0.008(3) -0.012(4)

loop_
_atom_type_symbol
_atom_type_description
_atom_type_scat_dispersion_real
_atom_type_scat_dispersion_imag
_atom_type_scat_source
C C 0.0033 0.0016 'International Tables Vol C Tables 4.2.6.8 and 6.1.1.4'
H H 0.0000 0.0000 'International Tables Vol C Tables 4.2.6.8 and 6.1.1.4'
O O 0.0106 0.0060 'International Tables Vol C Tables 4.2.6.8 and 6.1.1.4'
Re Re -1.0185 7.2310 'International Tables Vol C Tables 4.2.6.8 and 6.1.1.4'
Bi Bi -4.1077 10.2566 'International Tables Vol C Tables 4.2.6.8 and 6.1.1.4'

loop_
_geom_angle_atom_site_label_1
_geom_angle_atom_site_label_2
_geom_angle_atom_site_label_3
_geom_angle
_geom_angle_site_symmetry_1
_geom_angle_site_symmetry_3
_geom_angle_publ_flag
C12 Re1 C13 92.8(2) . . ?
C12 Re1 C11 92.8(2) . . ?
C13 Re1 C11 89.0(2) . . ?
C12 Re1 C14 91.0(2) . . ?
C13 Re1 C14 93.4(2) . . ?
C11 Re1 C14 175.36(19) . . ?
C12 Re1 Bi2 88.52(15) . 2_676 ?
C13 Re1 Bi2 175.66(16) . 2_676 ?
C11 Re1 Bi2 86.77(14) . 2_676 ?
C14 Re1 Bi2 90.66(13) . 2_676 ?
C12 Re1 Bi1 169.47(15) . . ?
C13 Re1 Bi1 88.38(16) . . ?
C11 Re1 Bi1 97.73(16) . . ?
C14 Re1 Bi1 78.43(14) . . ?
Bi2 Re1 Bi1 91.026(8) 2_676 . ?
C22 Re2 C24 95.4(2) . . ?
C22 Re2 C23 92.9(2) . . ?
C24 Re2 C23 89.8(2) . . ?
C22 Re2 C21 90.6(2) . . ?
C24 Re2 C21 92.6(2) . . ?
C23 Re2 C21 175.6(2) . . ?
C22 Re2 Bi2 176.53(15) . . ?
C24 Re2 Bi2 87.44(16) . . ?
C23 Re2 Bi2 89.10(14) . . ?
C21 Re2 Bi2 87.25(15) . . ?
C22 Re2 Bi1 88.28(13) . . ?
C24 Re2 Bi1 176.31(16) . . ?
C23 Re2 Bi1 89.70(14) . . ?
C21 Re2 Bi1 87.70(14) . . ?
Bi2 Re2 Bi1 88.904(8) . . ?
C25 Bi1 C31 93.32(18) . . ?
C25 Bi1 Re2 109.94(13) . . ?
C31 Bi1 Re2 106.07(12) . . ?
C25 Bi1 Re1 114.25(14) . . ?
C31 Bi1 Re1 102.72(12) . . ?
Re2 Bi1 Re1 124.802(9) . . ?
C37 Bi2 Re1 104.64(11) . 2_676 ?
C37 Bi2 Re2 99.89(12) . . ?
Re1 Bi2 Re2 129.314(8) 2_676 . ?
C37 Bi2 Bi2 100.44(12) . 2_676 ?
Re1 Bi2 Bi2 111.309(11) 2_676 2_676 ?
Re2 Bi2 Bi2 106.780(9) . 2_676 ?
O11 C11 Re1 178.5(5) . . ?
O12 C12 Re1 176.7(5) . . ?
O13 C13 Re1 176.8(5) . . ?
O14 C14 Re1 177.0(4) . . ?
O21 C21 Re2 178.0(5) . . ?
O22 C22 Re2 178.4(5) . . ?
O23 C23 Re2 178.3(5) . . ?
O24 C24 Re2 178.9(5) . . ?
C26 C25 C30 118.9(5) . . ?
C26 C25 Bi1 123.3(4) . . ?
C30 C25 Bi1 117.8(4) . . ?
C25 C26 C27 120.6(6) . . ?
C28 C27 C26 120.0(6) . . ?
C27 C28 C29 119.8(6) . . ?
C30 C29 C28 119.5(6) . . ?
C29 C30 C25 121.1(5) . . ?
C36 C31 C32 119.1(5) . . ?
C36 C31 Bi1 121.0(4) . . ?
C32 C31 Bi1 119.9(4) . . ?
C31 C32 C33 121.2(5) . . ?
C34 C33 C32 118.7(5) . . ?
C33 C34 C35 121.3(5) . . ?
C34 C35 C36 119.4(6) . . ?
C31 C36 C35 120.3(5) . . ?
C38 C37 C42 118.4(5) . . ?
C38 C37 Bi2 122.6(4) . . ?
C42 C37 Bi2 118.5(3) . . ?
C37 C38 C39 121.2(5) . . ?
C40 C39 C38 120.2(5) . . ?
C39 C40 C41 119.4(6) . . ?
C42 C41 C40 120.0(5) . . ?
C41 C42 C37 120.8(5) . . ?
C2S C1S C6S 119.4(8) . . ?
C3S C2S C1S 121.1(9) . . ?
C2S C3S C4S 120.5(8) . . ?
C5S C4S C3S 118.2(8) . . ?
C6S C5S C4S 120.4(9) . . ?
C5S C6S C1S 120.4(8) . . ?

loop_
_geom_bond_atom_site_label_1
_geom_bond_atom_site_label_2
_geom_bond_distance
_geom_bond_site_symmetry_2
_geom_bond_publ_flag
Re1 C12 1.934(6) . ?
Re1 C13 1.936(5) . ?
Re1 C11 1.988(6) . ?
Re1 C14 1.991(5) . ?
Re1 Bi2 2.8213(3) 2_676 ?
Re1 Bi1 2.8600(3) . ?
Re2 C22 1.934(5) . ?
Re2 C24 1.940(5) . ?
Re2 C23 1.987(6) . ?
Re2 C21 1.990(6) . ?
Re2 Bi2 2.8256(3) . ?
Re2 Bi1 2.8561(3) . ?
Bi1 C25 2.233(5) . ?
Bi1 C31 2.253(5) . ?
Bi2 C37 2.239(5) . ?
Bi2 Re1 2.8213(3) 2_676 ?
Bi2 Bi2 2.9765(3) 2_676 ?
O11 C11 1.140(6) . ?
O12 C12 1.148(6) . ?
O13 C13 1.136(6) . ?
O14 C14 1.142(6) . ?
O21 C21 1.139(6) . ?
O22 C22 1.149(6) . ?
O23 C23 1.139(6) . ?
O24 C24 1.145(6) . ?
C25 C26 1.374(7) . ?
C25 C30 1.394(7) . ?
C26 C27 1.390(9) . ?
C27 C28 1.375(10) . ?
C28 C29 1.398(9) . ?
C29 C30 1.368(8) . ?
C31 C36 1.382(7) . ?
C31 C32 1.386(7) . ?
C32 C33 1.391(7) . ?
C33 C34 1.375(9) . ?
C34 C35 1.380(8) . ?
C35 C36 1.394(7) . ?
C37 C38 1.378(6) . ?
C37 C42 1.390(7) . ?
C38 C39 1.380(9) . ?
C39 C40 1.374(9) . ?
C40 C41 1.389(8) . ?
C41 C42 1.379(7) . ?
C1S C2S 1.352(10) . ?
C1S C6S 1.382(10) . ?
C2S C3S 1.341(12) . ?
C3S C4S 1.401(13) . ?
C4S C5S 1.377(12) . ?
C5S C6S 1.357(10) . ?
